data_4318941
loop_
_publ_author_name
'Zerihun Assefa'
'Mohammad A. Omary'
'Brian G. McBurnett'
'Ahmed A. Mohamed'
'Howard H. Patterson'
'Richard J. Staples'
'John P. Fackler'

_publ_contact_author_address
; Laboratory for Molecular Structure and Bonding
  Dept. of Chemistry, P.O. Box 30012
  College Station, TX 77842-3012, USA
;
_publ_contact_author_email fackler@mail.chem.tamu.edu
_publ_contact_author_fax '(979) 845 9351'
_publ_contact_author_name 'J. P. Fackler, Jr.'
_publ_contact_author_phone '(979) 845 2835'
_publ_section_title
;
 Syntheses, Structure, and Photoluminescence Properties of the
 1-Dimensional Chain Compounds [(TPA)2Au][Au(CN)2] and (TPA)AuCl (TPA =
 1,3,5-Triaza-7-phosphaadamantane)
;
_journal_name_full 'Inorganic Chemistry'
_journal_page_first 6274
_journal_page_last 6280
_journal_paper_doi 10.1021/ic025784r
_journal_volume 41
_journal_year 2002
_chemical_formula_structural '[Au(TPA)2][Au(CN)2]'
_chemical_formula_sum 'C14 H24 Au2 N8 P2'
_chemical_formula_weight 760.29
_chemical_name_systematic
; 
 ? 
;
_space_group_IT_number 66
_symmetry_cell_setting orthorhombic
_symmetry_space_group_name_Hall '-C 2 2c'
_symmetry_space_group_name_H-M 'C c c m'
_atom_sites_solution_hydrogens geom
_atom_sites_solution_primary direct
_atom_sites_solution_secondary difmap
_audit_creation_method SHELXL
_cell_angle_alpha 90.00
_cell_angle_beta 90.00
_cell_angle_gamma 90.00
_cell_formula_units_Z 2
_cell_length_a 6.011(1)
_cell_length_b 23.877(6)
_cell_length_c 6.914(1)
_cell_measurement_reflns_used 25
_cell_measurement_temperature 293(2)
_cell_measurement_theta_max 12.5
_cell_measurement_theta_min 8.5
_cell_volume 992.3(3)
_computing_structure_refinement 'SHELXL-93 (Sheldrick, 1993)'
_computing_structure_solution 'SHELXS-86 (Sheldrick, 1990)'
_diffrn_ambient_temperature 293(2)
_diffrn_measurement_device 'P3, R3m/E'
_diffrn_measurement_method Wykcoff
_diffrn_radiation_monochromator graphite
_diffrn_radiation_source 'fine-focus sealed tube'
_diffrn_radiation_type MoK\a
_diffrn_radiation_wavelength 0.71073
_diffrn_reflns_av_R_equivalents 0.0281
_diffrn_reflns_av_sigmaI/netI 0.0300
_diffrn_reflns_limit_h_max 7
_diffrn_reflns_limit_h_min -1
_diffrn_reflns_limit_k_max 30
_diffrn_reflns_limit_k_min 0
_diffrn_reflns_limit_l_max 0
_diffrn_reflns_limit_l_min -8
_diffrn_reflns_number 726
_diffrn_reflns_theta_max 27.48
_diffrn_reflns_theta_min 3.41
_diffrn_standards_decay_% <1
_diffrn_standards_interval_count 97
_diffrn_standards_number 3
_exptl_absorpt_coefficient_mu 14.945
_exptl_absorpt_correction_T_max 0.968
_exptl_absorpt_correction_T_min 0.375
_exptl_absorpt_correction_type Semi-Empirical
_exptl_crystal_colour Colorless
_exptl_crystal_density_diffrn 2.544
_exptl_crystal_description Needle
_exptl_crystal_F_000 704
_exptl_crystal_size_max 0.35
_exptl_crystal_size_mid 0.15
_exptl_crystal_size_min 0.10
_refine_diff_density_max 1.436
_refine_diff_density_min -1.141
_refine_diff_density_rms 0.187
_refine_ls_extinction_method none
_refine_ls_goodness_of_fit_all 1.031
_refine_ls_goodness_of_fit_obs 1.166
_refine_ls_hydrogen_treatment 'Not refined'
_refine_ls_matrix_type full
_refine_ls_number_parameters 62
_refine_ls_number_reflns 620
_refine_ls_number_restraints 0
_refine_ls_restrained_S_all 1.031
_refine_ls_restrained_S_obs 1.166
_refine_ls_R_factor_all 0.0487
_refine_ls_R_factor_obs 0.0337
_refine_ls_shift/esd_max 0.119
_refine_ls_shift/esd_mean 0.011
_refine_ls_structure_factor_coef Fsqd
_refine_ls_weighting_details 'w=1/[\s^2^(Fo^2^)+(0.0574P)^2^+0.0000P] where P=(Fo^2^+2Fc^2^)/3'
_refine_ls_weighting_scheme calc
_refine_ls_wR_factor_all 0.0850
_refine_ls_wR_factor_obs 0.0791
_reflns_number_observed 439
_reflns_number_total 620
_reflns_observed_criterion >2sigma(I)
_cod_data_source_file ic025784r-2_s3.cif
_cod_data_source_block za27
_cod_depositor_comments
;
The following automatic conversions were performed:

'_symmetry_cell_setting' value 'Orthorhombic' changed to
'orthorhombic' according to the built-in table from CIF Core
dictionary named 'cif_core.dic' version 2.4.1 from 2010-06-29.

Automatic conversion script
Id: cif_fix_values 1646 2011-03-28 12:23:43Z adriana 

The following automatic conversions were performed:

'_refine_ls_weighting_scheme' value 'calc
w=1/[\s^2^(Fo^2^)+(0.0574P)^2^+0.0000P] where P=(Fo^2^+2Fc^2^)/3' was
changed to 'calc'. New tag '_refine_ls_weighting_details' was
created. The value of the new tag was set to
'w=1/[\s^2^(Fo^2^)+(0.0574P)^2^+0.0000P] where P=(Fo^2^+2Fc^2^)/3'.

Automatic conversion script
Id: cif_fix_values 3143 2015-03-26 13:38:13Z robertas 
;
_cod_database_code 4318941

loop_
_symmetry_equiv_pos_as_xyz
'x, y, z'
'-x, -y, z'
'-x, y, -z+1/2'
'x, -y, -z+1/2'
'x+1/2, y+1/2, z'
'-x+1/2, -y+1/2, z'
'-x+1/2, y+1/2, -z+1/2'
'x+1/2, -y+1/2, -z+1/2'
'-x, -y, -z'
'x, y, -z'
'x, -y, z-1/2'
'-x, y, z-1/2'
'-x+1/2, -y+1/2, -z'
'x+1/2, y+1/2, -z'
'x+1/2, -y+1/2, z-1/2'
'-x+1/2, y+1/2, z-1/2'

loop_
_atom_site_aniso_label
_atom_site_aniso_U_11
_atom_site_aniso_U_22
_atom_site_aniso_U_33
_atom_site_aniso_U_23
_atom_site_aniso_U_13
_atom_site_aniso_U_12
Au1 0.0534(3) 0.0276(3) 0.0535(3) 0.000 0.000 0.0070(4)
P1 0.037(2) 0.024(2) 0.037(2) 0.000 0.000 0.004(2)
N1 0.048(13) 0.034(8) 0.057(10) 0.000 0.000 0.017(8)
N2 0.062(7) 0.031(6) 0.041(5) 0.001(5) -0.001(6) 0.002(6)
C1 0.032(12) 0.063(18) 0.052(11) 0.000 0.000 -0.014(18)
C2 0.063(8) 0.030(6) 0.037(7) 0.006(5) -0.010(6) 0.005(7)
C3 0.043(10) 0.037(7) 0.046(5) -0.012(6) 0.019(5) 0.002(5)
C4 0.065(14) 0.024(9) 0.048(10) 0.000 0.000 -0.012(9)

loop_
_atom_site_label
_atom_site_type_symbol
_atom_site_fract_x
_atom_site_fract_y
_atom_site_fract_z
_atom_site_U_iso_or_equiv
_atom_site_thermal_displace_type
_atom_site_occupancy
_atom_site_calc_flag
_atom_site_refinement_flags
_atom_site_disorder_group
Au1 Au 0.0000 0.0000 0.0000 0.0449(2) Uani 1 d S .
P1 P -0.1570(8) 0.0879(2) 0.0000 0.0324(9) Uani 0.50 d SP .
N1 N -0.5350(27) 0.1502(8) 0.0000 0.046(5) Uani 0.50 d SP .
N2 N -0.2130(24) 0.1892(5) 0.1753(19) 0.045(3) Uani 0.50 d P .
N3 N -0.4148(55) 0.0829(22) 0.0000 0.065 Uiso 0.53(5) d SP .
C1 C -0.4774(55) 0.0898(19) 0.0000 0.049(8) Uani 0.50 d SP .
H1A H -0.5346(55) 0.0712(19) 0.1127 0.080 Uiso 0.25 d PR .
C2 C -0.0991(33) 0.1355(6) 0.2040(19) 0.043(3) Uani 0.50 d P .
H2A H 0.0582(33) 0.1422(6) 0.2121(19) 0.080 Uiso 0.50 d PR .
H2B H -0.1468(33) 0.1187(6) 0.3231(19) 0.080 Uiso 0.50 d PR .
C3 C -0.4562(22) 0.1811(7) 0.1772(27) 0.042(4) Uani 0.50 d P .
H3A H -0.4984(22) 0.1604(7) 0.2905(27) 0.080 Uiso 0.50 d PR .
H3B H -0.5277(22) 0.2170(7) 0.1828(27) 0.080 Uiso 0.50 d PR .
C4 C -0.1439(44) 0.2178(8) 0.0000 0.046(5) Uani 0.50 d SP .
H4A H 0.0147(44) 0.2225(8) 0.0000 0.080 Uiso 0.50 d SPR .
H4B H -0.2106(44) 0.2543(8) 0.0000 0.080 Uiso 0.50 d SPR .
C5 C -0.2629(42) 0.0527(11) 0.0000 0.068 Uiso 0.62(3) d SP .

loop_
_atom_type_symbol
_atom_type_description
_atom_type_scat_dispersion_real
_atom_type_scat_dispersion_imag
_atom_type_scat_source
C C 0.0033 0.0016 'International Tables Vol C Tables 4.2.6.8 and 6.1.1.4'
H H 0.0000 0.0000 'International Tables Vol C Tables 4.2.6.8 and 6.1.1.4'
N N 0.0061 0.0033 'International Tables Vol C Tables 4.2.6.8 and 6.1.1.4'
P P 0.1023 0.0942 'International Tables Vol C Tables 4.2.6.8 and 6.1.1.4'
Au Au -2.0133 8.8022 'International Tables Vol C Tables 4.2.6.8 and 6.1.1.4'

loop_
_geom_angle_atom_site_label_1
_geom_angle_atom_site_label_2
_geom_angle_atom_site_label_3
_geom_angle
_geom_angle_site_symmetry_1
_geom_angle_site_symmetry_3
_geom_angle_publ_flag
C5 Au1 C5 179.998(2) 9 . ?
C5 Au1 P1 152.7(7) 9 . ?
C5 Au1 P1 27.3(7) . . ?
C5 Au1 P1 27.3(7) 9 9 ?
C5 Au1 P1 152.7(7) . 9 ?
P1 Au1 P1 180.0 . 9 ?
C5 P1 N3 48.5(22) . . ?
C5 P1 C1 54.2(20) . . ?
N3 P1 C1 5.7(30) . . ?
C5 P1 C2 127.3(7) . . ?
N3 P1 C2 103.6(14) . . ?
C1 P1 C2 100.1(11) . . ?
C5 P1 C2 127.3(7) . 10 ?
N3 P1 C2 103.6(14) . 10 ?
C1 P1 C2 100.1(11) . 10 ?
C2 P1 C2 99.7(9) . 10 ?
C5 P1 Au1 61.3(14) . . ?
N3 P1 Au1 109.8(19) . . ?
C1 P1 Au1 115.5(14) . . ?
C2 P1 Au1 119.0(5) . . ?
C2 P1 Au1 119.0(5) 10 . ?
C3 N1 C3 108.9(18) . 10 ?
C3 N1 C1 113.7(11) . . ?
C3 N1 C1 113.7(11) 10 . ?
C3 N1 N3 108.5(11) . . ?
C3 N1 N3 108.5(11) 10 . ?
C1 N1 N3 10.7(18) . . ?
C4 N2 C2 112.9(14) . . ?
C4 N2 C3 110.7(16) . . ?
C2 N2 C3 110.3(13) . . ?
C5 N3 P1 42.8(16) . . ?
C5 N3 N1 152.5(36) . . ?
P1 N3 N1 109.8(28) . . ?
C5 C1 N1 138.0(26) . . ?
C5 C1 P1 33.2(11) . . ?
N1 C1 P1 104.8(21) . . ?
C2 C2 N2 118.4(8) 3 . ?
C2 C2 P1 121.8(14) 3 . ?
N2 C2 P1 110.3(10) . . ?
C3 C3 N2 117.9(23) 3_455 . ?
C3 C3 N1 125.1(15) 3_455 . ?
N2 C3 N1 111.6(12) . . ?
N2 C4 N2 113.2(17) 10 . ?
N2 C4 C4 100.3(15) 10 13_455 ?
N2 C4 C4 100.3(15) . 13_455 ?
P1 C5 N3 88.8(29) . . ?
P1 C5 C1 92.6(22) . . ?
N3 C5 C1 3.8(34) . . ?
P1 C5 Au1 91.4(16) . . ?
N3 C5 Au1 179.8(25) . . ?
C1 C5 Au1 176.0(21) . . ?

loop_
_geom_bond_atom_site_label_1
_geom_bond_atom_site_label_2
_geom_bond_distance
_geom_bond_site_symmetry_2
_geom_bond_publ_flag
Au1 C5 2.02(3) 9 ?
Au1 C5 2.02(3) . ?
Au1 P1 2.302(5) . ?
Au1 P1 2.302(5) 9 ?
P1 C5 1.06(2) . ?
P1 N3 1.55(3) . ?
P1 C1 1.93(3) . ?
P1 C2 1.844(14) . ?
P1 C2 1.844(14) 10 ?
N1 C3 1.51(2) . ?
N1 C3 1.51(2) 10 ?
N1 C1 1.48(5) . ?
N1 N3 1.76(5) . ?
N2 C4 1.45(2) . ?
N2 C2 1.47(2) . ?
N2 C3 1.47(2) . ?
N3 C5 1.16(4) . ?
C1 C5 1.56(5) . ?
C2 C2 1.35(4) 3 ?
C3 C3 1.14(3) 3_455 ?
C4 N2 1.45(2) 10 ?
C4 C4 2.00(5) 13_455 ?
